data_4125980
loop_
_publ_author_name
'Qiao, Bo'
'Hirsch, Brandon E.'
'Lee, Semin'
'Pink, Maren'
'Chen, Chun-Hsing'
'Laursen, Bo W.'
'Flood, Amar H.'

_publ_section_title
;
 Ion-Pair Oligomerization of Chromogenic Triangulenium Cations with
 Cyanostar-Modified Anions That Controls Emission in Hierarchical
 Materials.
;
_journal_name_full 'Journal of the American Chemical Society'
_journal_paper_doi 10.1021/jacs.7b01937
_journal_year 2017
_chemical_formula_moiety 'C74.50 H69.50 B0.50 F2 N5.00 O1.50'
_chemical_formula_sum 'C74.5 H69.5 B0.5 F2 N5 O1.5'
_chemical_formula_weight 1102.31
_space_group_IT_number 2
_symmetry_cell_setting triclinic
_symmetry_space_group_name_Hall '-P 1'
_symmetry_space_group_name_H-M 'P -1'
_atom_sites_solution_hydrogens difmap
_atom_sites_solution_primary other
_audit_creation_date 2015-05-20
_audit_creation_method CRYSTALS_ver_14.61
_cell_angle_alpha 111.2652(10)
_cell_angle_beta 91.6445(11)
_cell_angle_gamma 97.0299(12)
_cell_formula_units_Z 2
_cell_length_a 13.9719(7)
_cell_length_b 14.3789(8)
_cell_length_c 19.5190(9)
_cell_measurement_reflns_used 5587
_cell_measurement_temperature 260
_cell_measurement_theta_max 12
_cell_measurement_theta_min 2
_cell_volume 3615.6(3)
_computing_cell_refinement 'USER DEFINED CELL REFINEMENT'
_computing_data_collection 'USER DEFINED DATA COLLECTION'
_computing_data_reduction 'Apex2 (Bruker AXS, 2006)'
_computing_molecular_graphics 'CAMERON (Watkin et al., 1996)'
_computing_publication_material 'CRYSTALS (Betteridge et al., 2003)'
_computing_structure_refinement 'CRYSTALS (Betteridge et al., 2003)'
_computing_structure_solution 'Superflip (Palatinus & Chapuis, 2007)'
_diffrn_ambient_temperature 260
_diffrn_detector 'CCD area detector'
_diffrn_detector_area_resol_mean 83.33
_diffrn_detector_type 'Bruker APEXII'
_diffrn_measured_fraction_theta_full 0.976
_diffrn_measured_fraction_theta_max 0.972
_diffrn_measurement_details '0.5 degree frames measured for 0.4s each'
_diffrn_measurement_device 'three-circle goniometer with fixed chi'
_diffrn_measurement_device_type 'Bruker Platform goniometer'
_diffrn_measurement_method 'phi scans'
_diffrn_radiation_monochromator 'Si 1 1 1 and 3 1 1'
_diffrn_radiation_source synchrotron
_diffrn_radiation_type Synchrotron
_diffrn_radiation_wavelength 0.41328
_diffrn_reflns_av_R_equivalents 0.136
_diffrn_reflns_limit_h_max 16
_diffrn_reflns_limit_h_min -16
_diffrn_reflns_limit_k_max 15
_diffrn_reflns_limit_k_min -17
_diffrn_reflns_limit_l_max 23
_diffrn_reflns_limit_l_min 0
_diffrn_reflns_number 11898
_diffrn_reflns_theta_full 10.843
_diffrn_reflns_theta_max 14.267
_diffrn_reflns_theta_min 1.035
_diffrn_standards_number 0
_exptl_absorpt_coefficient_mu 0.064
_exptl_absorpt_correction_T_max 0.98
_exptl_absorpt_correction_T_min 0.98
_exptl_absorpt_correction_type multi-scan
_exptl_absorpt_process_details 'DENZO/SCALEPACK (Otwinowski & Minor, 1997)'
_exptl_crystal_colour orange
_exptl_crystal_density_diffrn 1.012
_exptl_crystal_density_method 'not measured'
_exptl_crystal_description plate
_exptl_crystal_F_000 1167.999
_exptl_crystal_size_max 0.064
_exptl_crystal_size_mid 0.060
_exptl_crystal_size_min 0.010
_refine_diff_density_max 3.88
_refine_diff_density_min -0.88
_refine_ls_extinction_method None
_refine_ls_goodness_of_fit_ref 2.0543
_refine_ls_hydrogen_treatment constr
_refine_ls_matrix_type full
_refine_ls_number_parameters 791
_refine_ls_number_reflns 12455
_refine_ls_number_restraints 680
_refine_ls_R_factor_all 0.2602
_refine_ls_R_factor_gt 0.2104
_refine_ls_shift/su_max 0.0411421
_refine_ls_shift/su_mean 0.0027999
_refine_ls_structure_factor_coef Fsqd
_refine_ls_weighting_details
;
 Method= Modified Sheldrick 
 w=1/[\s^2^(F^2^) + ( 0.20P)^2^ + 0.00P] 
 ,where P=(max(Fo^2^,0) + 2Fc^2^)/3 
;
_refine_ls_weighting_scheme calc
_refine_ls_wR_factor_all 0.5462
_refine_ls_wR_factor_gt 0.5081
_refine_ls_wR_factor_ref 0.5459
_reflns_limit_h_max 16
_reflns_limit_h_min -16
_reflns_limit_k_max 15
_reflns_limit_k_min -17
_reflns_limit_l_max 23
_reflns_limit_l_min 0
_reflns_number_gt 7208
_reflns_number_total 8402
_reflns_threshold_expression I>2.0\s(I)
_oxford_diffrn_Wilson_B_factor 3.72
_oxford_diffrn_Wilson_scale 30.10
_oxford_refine_ls_r_factor_ref 0.2602
_oxford_refine_ls_scale 0.2419(7)
_oxford_reflns_number_all 12458
_oxford_reflns_threshold_expression_ref I>-3.0\s(I)
_oxford_structure_analysis_title 'CMC0999_0m in P-1'
_cod_data_source_file ja7b01937_si_002.cif
_cod_data_source_block S15007
_cod_depositor_comments
;
The following automatic conversions were performed:

'_atom_sites_solution_primary' value 'Other' changed to 'other'
according to
/home/data/users/saulius/crontab/automatic-downloads/rss-feeds/ACS/lib/dictionaries/cif_core.dic
dictionary named 'cif_core.dic' version 2.4.2 from 2011-04-26.

'_exptl_absorpt_correction_type' value 'Multi-scan' changed to
'multi-scan' according to
/home/data/users/saulius/crontab/automatic-downloads/rss-feeds/ACS/lib/dictionaries/cif_core.dic
dictionary named 'cif_core.dic' version 2.4.2 from 2011-04-26.

Automatic conversion script
Id: cif_fix_values 4973 2017-02-22 13:04:09Z antanas 
;
_cod_original_cell_volume 3615.57(17)
_cod_original_sg_symbol_H-M 'P -1 '
_cod_original_formula_sum 'C74.50 H69.50 B0.50 F2 N5.00 O1.50'
_cod_database_code 4125980

loop_
_symmetry_equiv_pos_as_xyz
x,y,z
-x,-y,-z

loop_
_atom_site_label
_atom_site_type_symbol
_atom_site_fract_x
_atom_site_fract_y
_atom_site_fract_z
_atom_site_U_iso_or_equiv
_atom_site_occupancy
_atom_site_adp_type
_atom_site_refinement_flags_posn
_atom_site_refinement_flags_adp
_atom_site_refinement_flags_occupancy
_atom_site_disorder_assembly
_atom_site_disorder_group
F1 F -0.1122(13) -0.0218(13) 0.5272(9) 0.1394 0.5000 Uani D U . . .
F2 F 0.0150(14) 0.0500(15) 0.5714(9) 0.1406 0.5000 Uani D U . . .
F3 F 0.0240(13) -0.0908(10) 0.4743(11) 0.1309 0.5000 Uani D U . . .
F4 F -0.0168(13) 0.0476(14) 0.4584(10) 0.1264 0.5000 Uani D U . . .
O1 O -0.2519(5) -0.1647(6) 0.5732(5) 0.0855 0.5000 Uani D U . . .
O2 O -0.3777(6) -0.1973(6) 0.3276(4) 0.0951 0.5000 Uani D U . . .
O3 O -0.5052(5) 0.0321(6) 0.5463(4) 0.1058 0.5000 Uani D U . . .
N1 N 0.0812(12) -0.0153(11) 0.0884(6) 0.087(4) 0.620(5) Uiso D . P 1 1
N2 N 0.4250(9) -0.3189(9) 0.3184(6) 0.080(4) 0.620(5) Uiso D . P 1 1
N3 N 0.3931(8) -0.0059(10) 0.8103(7) 0.072(3) 0.620(5) Uiso D . P 1 1
N4 N 0.0279(11) 0.4893(9) 0.8829(5) 0.073(4) 0.620(5) Uiso D . P 1 1
N5 N -0.1204(8) 0.5090(6) 0.4461(4) 0.060(3) 0.620(5) Uiso D . P 1 1
N501 N 0.1304(15) 0.0051(16) 0.0973(8) 0.064(5) 0.380(5) Uiso D . P 1 2
N502 N 0.4339(11) -0.3229(13) 0.3493(9) 0.068(5) 0.380(5) Uiso D . P 1 2
N503 N 0.4204(14) 0.0317(13) 0.8113(9) 0.076(5) 0.380(5) Uiso D . P 1 2
N504 N -0.0174(13) 0.4726(13) 0.8810(7) 0.059(5) 0.380(5) Uiso D . P 1 2
N505 N -0.1186(12) 0.4861(12) 0.4122(9) 0.063(5) 0.380(5) Uiso D . P 1 2
C1 C 0.0831(6) -0.0162(6) 0.1475(4) 0.036(3) 0.620(5) Uiso D . P 1 1
C2 C 0.0752(6) -0.0271(6) 0.2166(3) 0.035(2) 0.620(5) Uiso D . P 1 1
C3 C 0.1380(4) -0.1043(4) 0.2213(2) 0.034(2) 0.620(5) Uiso D . P 1 1
C4 C 0.1596(5) -0.1123(4) 0.2893(2) 0.038(2) 0.620(5) Uiso D . P 1 1
C5 C 0.2136(5) -0.1828(4) 0.2961(2) 0.036(2) 0.620(5) Uiso D . P 1 1
C6 C 0.2488(4) -0.2524(4) 0.2330(3) 0.034(2) 0.620(5) Uiso D . P 1 1
C7 C 0.2259(5) -0.2461(5) 0.1633(3) 0.036(2) 0.620(5) Uiso D . P 1 1
C8 C 0.1737(5) -0.1717(5) 0.1618(3) 0.056(4) 0.620(5) Uiso D . P 1 1
C9 C 0.2597(6) -0.3170(6) 0.0934(5) 0.041(3) 0.620(5) Uiso D . P 1 1
C10 C 0.3306(10) -0.2572(13) 0.0610(11) 0.123(7) 0.620(5) Uiso D . P 1 1
C11 C 0.1723(9) -0.3651(11) 0.0374(8) 0.084(5) 0.620(5) Uiso D . P 1 1
C12 C 0.3091(10) -0.4021(11) 0.1015(9) 0.083(5) 0.620(5) Uiso D . P 1 1
C13 C 0.2353(6) -0.1804(6) 0.3704(3) 0.030(2) 0.620(5) Uiso D . P 1 1
C14 C 0.3706(4) -0.2754(5) 0.3561(2) 0.0394 1.0000 Uani D . . . .
C15 C 0.3027(5) -0.2153(6) 0.3963(2) 0.030(2) 0.620(5) Uiso D . P 1 1
C16 C 0.3148(4) -0.2036(4) 0.4767(2) 0.027(2) 0.620(5) Uiso D . P 1 1
C17 C 0.2762(4) -0.1270(4) 0.5308(3) 0.031(2) 0.620(5) Uiso D . P 1 1
C18 C 0.2864(5) -0.1124(4) 0.6043(3) 0.036(2) 0.620(5) Uiso D . P 1 1
C19 C 0.3366(5) -0.1767(5) 0.6284(3) 0.031(2) 0.620(5) Uiso D . P 1 1
C20 C 0.3775(5) -0.2540(5) 0.5739(3) 0.034(3) 0.620(5) Uiso D . P 1 1
C21 C 0.3648(5) -0.2625(4) 0.5019(3) 0.035(3) 0.620(5) Uiso D . P 1 1
C22 C 0.4338(3) -0.3261(3) 0.5971(3) 0.0346 1.0000 Uani D . . . .
C23 C 0.5177(7) -0.3504(9) 0.5485(6) 0.055(3) 0.620(5) Uiso D . P 1 1
C24 C 0.3651(7) -0.4240(7) 0.5808(6) 0.064(4) 0.620(5) Uiso D . P 1 1
C25 C 0.4745(8) -0.2901(9) 0.6771(4) 0.073(4) 0.620(5) Uiso D . P 1 1
C26 C 0.2432(7) -0.0297(6) 0.6555(3) 0.036(2) 0.620(5) Uiso D . P 1 1
C27 C 0.3309(5) -0.0002(5) 0.7723(4) 0.033(3) 0.620(5) Uiso D . P 1 1
C28 C 0.2615(7) 0.0184(6) 0.7260(3) 0.041(3) 0.620(5) Uiso D . P 1 1
C29 C 0.2111(6) 0.1060(5) 0.7717(2) 0.035(2) 0.620(5) Uiso D . P 1 1
C30 C 0.1523(6) 0.1508(6) 0.7368(2) 0.035(2) 0.620(5) Uiso D . P 1 1
C31 C 0.1005(5) 0.2259(5) 0.7756(3) 0.037(2) 0.620(5) Uiso D . P 1 1
C32 C 0.1046(6) 0.2613(7) 0.8539(3) 0.032(3) 0.620(5) Uiso D . P 1 1
C33 C 0.1692(8) 0.2211(8) 0.8902(3) 0.041(3) 0.620(5) Uiso D . P 1 1
C34 C 0.2171(7) 0.1453(6) 0.8473(3) 0.034(3) 0.620(5) Uiso D . P 1 1
C35 C 0.1818(6) 0.2584(6) 0.9738(4) 0.029(2) 0.620(5) Uiso D . P 1 1
C36 C 0.1639(10) 0.1695(8) 0.9993(8) 0.064(4) 0.620(5) Uiso D . P 1 1
C37 C 0.2871(7) 0.3071(10) 0.9974(9) 0.077(5) 0.620(5) Uiso D . P 1 1
C38 C 0.1171(9) 0.3359(9) 1.0150(8) 0.065(4) 0.620(5) Uiso D . P 1 1
C39 C 0.0454(6) 0.2696(6) 0.7333(4) 0.033(2) 0.620(5) Uiso D . P 1 1
C40 C 0.0228(5) 0.4312(6) 0.8231(3) 0.031(3) 0.620(5) Uiso D . P 1 1
C41 C 0.0073(6) 0.3522(5) 0.7524(3) 0.032(2) 0.620(5) Uiso D . P 1 1
C42 C -0.0455(5) 0.3874(5) 0.6990(2) 0.027(2) 0.620(5) Uiso D . P 1 1
C43 C -0.0460(6) 0.3357(5) 0.6227(3) 0.031(2) 0.620(5) Uiso D . P 1 1
C44 C -0.0929(5) 0.3645(5) 0.5723(2) 0.028(2) 0.620(5) Uiso D . P 1 1
C45 C -0.1485(7) 0.4453(6) 0.5962(3) 0.028(2) 0.620(5) Uiso D . P 1 1
C46 C -0.1509(8) 0.4967(7) 0.6738(3) 0.026(3) 0.620(5) Uiso D . P 1 1
C47 C -0.0978(7) 0.4665(6) 0.7202(3) 0.033(3) 0.620(5) Uiso D . P 1 1
C48 C -0.2004(8) 0.5916(7) 0.6999(5) 0.039(4) 0.620(5) Uiso D . P 1 1
C49 C -0.2923(11) 0.5612(15) 0.7318(10) 0.127(8) 0.620(5) Uiso D . P 1 1
C50 C -0.2300(13) 0.6339(14) 0.6423(8) 0.110(6) 0.620(5) Uiso D . P 1 1
C51 C -0.1381(10) 0.6766(11) 0.7620(7) 0.080(4) 0.620(5) Uiso D . P 1 1
C52 C -0.0852(6) 0.3068(6) 0.4944(3) 0.033(2) 0.620(5) Uiso D . P 1 1
C53 C -0.1104(5) 0.4263(4) 0.4377(2) 0.0402 1.0000 Uani D . . . .
C54 C -0.0950(7) 0.3303(4) 0.4374(3) 0.036(2) 0.620(5) Uiso D . P 1 1
C55 C -0.0834(4) 0.2606(4) 0.3589(2) 0.027(2) 0.620(5) Uiso D . P 1 1
C56 C -0.0346(4) 0.1773(4) 0.3462(2) 0.028(2) 0.620(5) Uiso D . P 1 1
C57 C -0.0247(4) 0.1107(4) 0.2765(3) 0.034(2) 0.620(5) Uiso D . P 1 1
C58 C -0.0677(5) 0.1221(5) 0.2135(2) 0.038(3) 0.620(5) Uiso D . P 1 1
C59 C -0.1179(5) 0.2064(5) 0.2256(3) 0.039(3) 0.620(5) Uiso D . P 1 1
C60 C -0.1218(5) 0.2710(4) 0.2969(3) 0.034(2) 0.620(5) Uiso D . P 1 1
C61 C -0.1639(4) 0.2217(4) 0.1592(3) 0.0479 1.0000 Uani D . . . .
C62 C -0.1110(10) 0.3222(8) 0.1604(9) 0.096(5) 0.620(5) Uiso D . P 1 1
C63 C -0.2703(6) 0.2334(10) 0.1696(8) 0.077(4) 0.620(5) Uiso D . P 1 1
C64 C -0.1583(11) 0.1424(10) 0.0827(6) 0.117(7) 0.620(5) Uiso D . P 1 1
C65 C 0.0323(6) 0.0297(6) 0.2703(4) 0.036(2) 0.620(5) Uiso D . P 1 1
C66 C -0.2601(5) -0.2173(5) 0.4919(5) 0.0980 0.5000 Uani D U . . .
C67 C -0.2061(6) -0.2869(6) 0.4634(6) 0.0980 0.5000 Uani D U . . .
C68 C -0.2039(6) -0.3256(6) 0.3899(6) 0.0948 0.5000 Uani D U . . .
C69 C -0.2579(7) -0.2975(6) 0.3468(5) 0.0957 0.5000 Uani D U . . .
C70 C -0.3155(6) -0.2284(6) 0.3777(4) 0.0850 0.5000 Uani D U . . .
C71 C -0.3186(5) -0.1889(6) 0.4490(4) 0.0927 0.5000 Uani D U . . .
C72 C -0.3823(5) -0.1147(5) 0.4818(3) 0.0977 0.5000 Uani D U . . .
C73 C -0.4419(5) -0.0815(6) 0.4351(3) 0.0920 0.5000 Uani D U . . .
C74 C -0.4412(6) -0.1198(6) 0.3632(4) 0.0923 0.5000 Uani D U . . .
C75 C -0.5079(8) 0.1049(8) 0.6925(10) 0.1123 0.5000 Uani D U . . .
C76 C -0.4468(5) 0.0339(5) 0.6645(4) 0.1091 1.0000 Uani D U . . .
C77 C -0.3892(6) 0.0037(7) 0.7071(4) 0.1060 0.5000 Uani D . . . .
C78 C -0.3319(6) -0.0636(7) 0.6780(4) 0.0991 0.5000 Uani D U . . .
C79 C -0.3272(5) -0.0983(6) 0.6054(4) 0.1067 0.5000 Uani D U . . .
C80 C -0.3848(5) -0.0719(6) 0.5617(3) 0.0989 0.5000 Uani D U . . .
C81 C -0.4443(4) -0.0056(5) 0.5928(3) 0.1079 1.0000 Uani D U . . .
C82 C -0.5024(5) -0.0152(7) 0.4642(4) 0.0920 0.5000 Uani D U . . .
C501 C 0.1083(9) 0.0081(12) 0.1543(6) 0.050(6) 0.380(5) Uiso D . P 1 2
C502 C 0.0688(10) 0.0076(9) 0.2204(6) 0.042(5) 0.380(5) Uiso D . P 1 2
C503 C 0.1534(5) -0.1205(5) 0.2477(4) 0.040(4) 0.380(5) Uiso D . P 1 2
C504 C 0.1876(5) -0.1381(6) 0.3080(4) 0.044(4) 0.380(5) Uiso D . P 1 2
C505 C 0.2547(5) -0.2047(5) 0.3032(3) 0.032(4) 0.380(5) Uiso D . P 1 2
C506 C 0.2837(6) -0.2519(6) 0.2340(4) 0.045(5) 0.380(5) Uiso D . P 1 2
C507 C 0.2532(6) -0.2389(6) 0.1710(4) 0.035(4) 0.380(5) Uiso D . P 1 2
C508 C 0.1850(6) -0.1709(7) 0.1766(4) 0.053(6) 0.380(5) Uiso D . P 1 2
C509 C 0.2922(8) -0.2966(8) 0.0968(7) 0.023(3) 0.380(5) Uiso D . P 1 2
C510 C 0.3597(17) -0.2195(19) 0.0772(18) 0.123(9) 0.380(5) Uiso D . P 1 2
C511 C 0.2157(16) -0.3497(17) 0.0321(12) 0.087(9) 0.380(5) Uiso D . P 1 2
C512 C 0.3517(17) -0.3755(16) 0.1038(15) 0.089(7) 0.380(5) Uiso D . P 1 2
C513 C 0.2662(13) -0.1769(11) 0.4388(5) 0.051(5) 0.380(5) Uiso D . P 1 2
C515 C 0.2897(9) -0.2219(12) 0.3718(4) 0.045(4) 0.380(5) Uiso D . P 1 2
C516 C 0.2995(6) -0.1773(6) 0.5102(4) 0.031(4) 0.380(5) Uiso D . P 1 2
C517 C 0.2802(6) -0.0996(6) 0.5721(5) 0.048(5) 0.380(5) Uiso D . P 1 2
C518 C 0.3088(6) -0.0918(6) 0.6435(4) 0.038(4) 0.380(5) Uiso D . P 1 2
C519 C 0.3574(6) -0.1669(7) 0.6479(5) 0.043(5) 0.380(5) Uiso D . P 1 2
C520 C 0.3805(6) -0.2466(6) 0.5891(6) 0.025(5) 0.380(5) Uiso D . P 1 2
C521 C 0.3499(7) -0.2543(6) 0.5167(5) 0.038(5) 0.380(5) Uiso D . P 1 2
C523 C 0.5387(6) -0.3041(12) 0.5796(8) 0.043(4) 0.380(5) Uiso D . P 1 2
C524 C 0.3945(11) -0.4352(7) 0.5479(7) 0.050(5) 0.380(5) Uiso D . P 1 2
C525 C 0.4356(11) -0.3189(12) 0.6770(5) 0.047(5) 0.380(5) Uiso D . P 1 2
C526 C 0.2096(11) 0.0419(9) 0.7077(5) 0.039(4) 0.380(5) Uiso D . P 1 2
C527 C 0.3586(10) 0.0212(8) 0.7679(5) 0.021(3) 0.380(5) Uiso D . P 1 2
C528 C 0.2843(8) -0.0050(11) 0.7101(5) 0.063(6) 0.380(5) Uiso D . P 1 2
C529 C 0.1712(9) 0.1220(8) 0.7650(4) 0.034(4) 0.380(5) Uiso D . P 1 2
C530 C 0.1212(12) 0.1845(9) 0.7431(3) 0.045(5) 0.380(5) Uiso D . P 1 2
C531 C 0.0857(8) 0.2675(7) 0.7935(3) 0.032(4) 0.380(5) Uiso D . P 1 2
C532 C 0.1050(12) 0.2832(9) 0.8663(4) 0.053(7) 0.380(5) Uiso D . P 1 2
C533 C 0.1489(13) 0.2211(10) 0.8928(4) 0.030(4) 0.380(5) Uiso D . P 1 2
C534 C 0.1859(12) 0.1377(9) 0.8411(5) 0.029(4) 0.380(5) Uiso D . P 1 2
C535 C 0.1504(10) 0.2367(9) 0.9739(6) 0.024(3) 0.380(5) Uiso D . P 1 2
C536 C 0.1286(15) 0.1455(11) 0.9964(12) 0.059(6) 0.380(5) Uiso D . P 1 2
C537 C 0.2529(10) 0.2886(14) 1.0063(12) 0.065(6) 0.380(5) Uiso D . P 1 2
C538 C 0.0799(12) 0.3102(12) 1.0099(11) 0.052(5) 0.380(5) Uiso D . P 1 2
C539 C 0.0003(11) 0.3147(10) 0.6987(5) 0.039(4) 0.380(5) Uiso D . P 1 2
C540 C -0.0037(8) 0.4086(8) 0.8276(5) 0.019(3) 0.380(5) Uiso D . P 1 2
C541 C 0.0250(11) 0.3303(9) 0.7662(4) 0.040(4) 0.380(5) Uiso D . P 1 2
C542 C -0.0551(8) 0.3653(8) 0.6618(4) 0.033(4) 0.380(5) Uiso D . P 1 2
C543 C -0.0525(11) 0.3356(9) 0.5865(4) 0.043(4) 0.380(5) Uiso D . P 1 2
C544 C -0.0969(7) 0.3837(6) 0.5459(3) 0.027(3) 0.380(5) Uiso D . P 1 2
C545 C -0.1391(12) 0.4654(9) 0.5865(4) 0.038(5) 0.380(5) Uiso D . P 1 2
C546 C -0.1463(16) 0.4990(12) 0.6614(4) 0.038(7) 0.380(5) Uiso D . P 1 2
C547 C -0.1060(11) 0.4456(10) 0.7015(4) 0.045(5) 0.380(5) Uiso D . P 1 2
C548 C -0.2108(10) 0.5811(11) 0.7039(8) 0.027(5) 0.380(5) Uiso D . P 1 2
C549 C -0.2454(18) 0.593(2) 0.7797(9) 0.090(8) 0.380(5) Uiso D . P 1 2
C550 C -0.2990(13) 0.5735(17) 0.6531(10) 0.066(6) 0.380(5) Uiso D . P 1 2
C551 C -0.1433(15) 0.6775(19) 0.7122(13) 0.097(9) 0.380(5) Uiso D . P 1 2
C552 C -0.0798(10) 0.2527(10) 0.4222(5) 0.037(4) 0.380(5) Uiso D . P 1 2
C554 C -0.0914(12) 0.3480(5) 0.4625(3) 0.051(5) 0.380(5) Uiso D . P 1 2
C555 C -0.0738(6) 0.2062(6) 0.3429(4) 0.038(4) 0.380(5) Uiso D . P 1 2
C556 C -0.0152(6) 0.1324(6) 0.3186(4) 0.035(4) 0.380(5) Uiso D . P 1 2
C557 C -0.0009(5) 0.0848(6) 0.2439(4) 0.029(3) 0.380(5) Uiso D . P 1 2
C558 C -0.0497(7) 0.1163(7) 0.1963(4) 0.053(6) 0.380(5) Uiso D . P 1 2
C559 C -0.1107(6) 0.1882(7) 0.2156(5) 0.037(5) 0.380(5) Uiso D . P 1 2
C560 C -0.1244(6) 0.2361(6) 0.2919(5) 0.039(4) 0.380(5) Uiso D . P 1 2
C562 C -0.0826(13) 0.2358(18) 0.1115(12) 0.094(9) 0.380(5) Uiso D . P 1 2
C563 C -0.2143(17) 0.3156(13) 0.1815(16) 0.131(13) 0.380(5) Uiso D . P 1 2
C564 C -0.2375(14) 0.1318(14) 0.1111(12) 0.100(9) 0.380(5) Uiso D . P 1 2
C565 C 0.0880(10) -0.0453(10) 0.2605(6) 0.041(4) 0.380(5) Uiso D . P 1 2
B1 B -0.0189(14) -0.0004(15) 0.5039(11) 0.1292 0.5000 Uani D U . . .
H41 H 0.1358 -0.0677 0.3322 0.0362 0.620(5) Uiso R . P 1 1
H61 H 0.2862 -0.3011 0.2375 0.0325 0.620(5) Uiso R . P 1 1
H81 H 0.1602 -0.1672 0.1152 0.0540 0.620(5) Uiso R . P 1 1
H101 H 0.3516 -0.3020 0.0168 0.0970 0.620(5) Uiso R . P 1 1
H102 H 0.3851 -0.2225 0.0948 0.0970 0.620(5) Uiso R . P 1 1
H103 H 0.2973 -0.2098 0.0502 0.0970 0.620(5) Uiso R . P 1 1
H111 H 0.1917 -0.4094 -0.0076 0.0946 0.620(5) Uiso R . P 1 1
H112 H 0.1288 -0.4023 0.0578 0.0946 0.620(5) Uiso R . P 1 1
H113 H 0.1411 -0.3151 0.0285 0.0946 0.620(5) Uiso R . P 1 1
H121 H 0.3285 -0.4423 0.0550 0.0952 0.620(5) Uiso R . P 1 1
H122 H 0.3645 -0.3723 0.1353 0.0952 0.620(5) Uiso R . P 1 1
H123 H 0.2667 -0.4431 0.1197 0.0952 0.620(5) Uiso R . P 1 1
H131 H 0.1913 -0.1502 0.4052 0.0267 0.620(5) Uiso R . P 1 1
H171 H 0.2409 -0.0840 0.5162 0.0320 0.620(5) Uiso R . P 1 1
H191 H 0.3436 -0.1669 0.6792 0.0242 0.620(5) Uiso R . P 1 1
H211 H 0.3918 -0.3149 0.4660 0.0336 0.620(5) Uiso R . P 1 1
H231 H 0.5531 -0.3949 0.5613 0.0619 0.620(5) Uiso R . P 1 1
H232 H 0.5593 -0.2898 0.5550 0.0619 0.620(5) Uiso R . P 1 1
H233 H 0.4926 -0.3815 0.4985 0.0619 0.620(5) Uiso R . P 1 1
H241 H 0.3985 -0.4700 0.5934 0.0717 0.620(5) Uiso R . P 1 1
H242 H 0.3113 -0.4102 0.6096 0.0717 0.620(5) Uiso R . P 1 1
H243 H 0.3432 -0.4526 0.5300 0.0717 0.620(5) Uiso R . P 1 1
H251 H 0.5080 -0.3396 0.6846 0.0831 0.620(5) Uiso R . P 1 1
H252 H 0.4235 -0.2773 0.7089 0.0831 0.620(5) Uiso R . P 1 1
H253 H 0.5180 -0.2296 0.6875 0.0831 0.620(5) Uiso R . P 1 1
H261 H 0.1932 -0.0073 0.6341 0.0376 0.620(5) Uiso R . P 1 1
H301 H 0.1475 0.1280 0.6845 0.0315 0.620(5) Uiso R . P 1 1
H321 H 0.0672 0.3113 0.8809 0.0314 0.620(5) Uiso R . P 1 1
H341 H 0.2596 0.1186 0.8719 0.0318 0.620(5) Uiso R . P 1 1
H361 H 0.1702 0.1935 1.0517 0.0651 0.620(5) Uiso R . P 1 1
H362 H 0.2120 0.1278 0.9802 0.0651 0.620(5) Uiso R . P 1 1
H363 H 0.1016 0.1317 0.9818 0.0651 0.620(5) Uiso R . P 1 1
H371 H 0.2970 0.3292 1.0496 0.1090 0.620(5) Uiso R . P 1 1
H372 H 0.3319 0.2626 0.9753 0.1090 0.620(5) Uiso R . P 1 1
H373 H 0.2963 0.3637 0.9829 0.1090 0.620(5) Uiso R . P 1 1
H381 H 0.1269 0.3528 1.0667 0.0586 0.620(5) Uiso R . P 1 1
H382 H 0.0525 0.3043 0.9986 0.0586 0.620(5) Uiso R . P 1 1
H383 H 0.1285 0.3955 1.0042 0.0586 0.620(5) Uiso R . P 1 1
H391 H 0.0312 0.2278 0.6828 0.0297 0.620(5) Uiso R . P 1 1
H431 H -0.0113 0.2799 0.6050 0.0321 0.620(5) Uiso R . P 1 1
H451 H -0.1858 0.4615 0.5617 0.0221 0.620(5) Uiso R . P 1 1
H471 H -0.0992 0.5016 0.7718 0.0366 0.620(5) Uiso R . P 1 1
H491 H -0.3258 0.6178 0.7501 0.1250 0.620(5) Uiso R . P 1 1
H492 H -0.2735 0.5418 0.7713 0.1250 0.620(5) Uiso R . P 1 1
H493 H -0.3334 0.5068 0.6959 0.1250 0.620(5) Uiso R . P 1 1
H501 H -0.2613 0.6911 0.6656 0.1404 0.620(5) Uiso R . P 1 1
H502 H -0.1749 0.6529 0.6204 0.1404 0.620(5) Uiso R . P 1 1
H503 H -0.2736 0.5836 0.6053 0.1404 0.620(5) Uiso R . P 1 1
H511 H -0.1695 0.7348 0.7804 0.0841 0.620(5) Uiso R . P 1 1
H512 H -0.1234 0.6548 0.8011 0.0841 0.620(5) Uiso R . P 1 1
H513 H -0.0800 0.6924 0.7420 0.0841 0.620(5) Uiso R . P 1 1
H521 H -0.0703 0.2406 0.4839 0.0277 0.620(5) Uiso R . P 1 1
H561 H -0.0068 0.1666 0.3872 0.0234 0.620(5) Uiso R . P 1 1
H581 H -0.0620 0.0754 0.1652 0.0382 0.620(5) Uiso R . P 1 1
H601 H -0.1554 0.3271 0.3044 0.0334 0.620(5) Uiso R . P 1 1
H621 H -0.1351 0.3385 0.1208 0.1264 0.620(5) Uiso R . P 1 1
H622 H -0.1186 0.3743 0.2059 0.1264 0.620(5) Uiso R . P 1 1
H623 H -0.0444 0.3156 0.1562 0.1264 0.620(5) Uiso R . P 1 1
H631 H -0.3001 0.2438 0.1291 0.0813 0.620(5) Uiso R . P 1 1
H632 H -0.2714 0.2909 0.2133 0.0813 0.620(5) Uiso R . P 1 1
H633 H -0.3045 0.1758 0.1754 0.0813 0.620(5) Uiso R . P 1 1
H641 H -0.1895 0.1641 0.0484 0.1271 0.620(5) Uiso R . P 1 1
H642 H -0.1917 0.0794 0.0802 0.1271 0.620(5) Uiso R . P 1 1
H643 H -0.0934 0.1351 0.0710 0.1271 0.620(5) Uiso R . P 1 1
H651 H 0.0405 0.0167 0.3143 0.0370 0.620(5) Uiso R . P 1 1
H751 H -0.5151 0.1376 0.7436 0.1658 0.5000 Uiso R . . . .
H771 H -0.3914 0.0319 0.7592 0.1194 0.5000 Uiso R . . . .
H781 H -0.2927 -0.0843 0.7089 0.1308 0.5000 Uiso R . . . .
H5041 H 0.1631 -0.1051 0.3542 0.0520 0.380(5) Uiso R . P 1 2
H5061 H 0.3286 -0.2979 0.2299 0.0388 0.380(5) Uiso R . P 1 2
H5081 H 0.1618 -0.1592 0.1346 0.0533 0.380(5) Uiso R . P 1 2
H5101 H 0.3881 -0.2503 0.0323 0.1086 0.380(5) Uiso R . P 1 2
H5102 H 0.4088 -0.1930 0.1167 0.1086 0.380(5) Uiso R . P 1 2
H5103 H 0.3275 -0.1666 0.0741 0.1086 0.380(5) Uiso R . P 1 2
H5111 H 0.2496 -0.3824 -0.0094 0.1360 0.380(5) Uiso R . P 1 2
H5112 H 0.1688 -0.3979 0.0399 0.1360 0.380(5) Uiso R . P 1 2
H5113 H 0.1844 -0.2995 0.0235 0.1360 0.380(5) Uiso R . P 1 2
H5121 H 0.3770 -0.4104 0.0583 0.0999 0.380(5) Uiso R . P 1 2
H5122 H 0.4033 -0.3449 0.1410 0.0999 0.380(5) Uiso R . P 1 2
H5123 H 0.3091 -0.4217 0.1172 0.0999 0.380(5) Uiso R . P 1 2
H5131 H 0.2156 -0.1376 0.4410 0.0349 0.380(5) Uiso R . P 1 2
H5171 H 0.2458 -0.0495 0.5663 0.0440 0.380(5) Uiso R . P 1 2
H5191 H 0.3778 -0.1631 0.6958 0.0374 0.380(5) Uiso R . P 1 2
H5211 H 0.3623 -0.3085 0.4740 0.0368 0.380(5) Uiso R . P 1 2
H5231 H 0.5744 -0.3538 0.5845 0.0361 0.380(5) Uiso R . P 1 2
H5232 H 0.5676 -0.2393 0.6124 0.0361 0.380(5) Uiso R . P 1 2
H5233 H 0.5388 -0.3064 0.5304 0.0361 0.380(5) Uiso R . P 1 2
H5241 H 0.4340 -0.4791 0.5576 0.0422 0.380(5) Uiso R . P 1 2
H5242 H 0.3303 -0.4504 0.5595 0.0422 0.380(5) Uiso R . P 1 2
H5243 H 0.3943 -0.4440 0.4973 0.0422 0.380(5) Uiso R . P 1 2
H5251 H 0.4696 -0.3688 0.6836 0.0429 0.380(5) Uiso R . P 1 2
H5252 H 0.4674 -0.2538 0.7071 0.0429 0.380(5) Uiso R . P 1 2
H5253 H 0.3713 -0.3275 0.6905 0.0429 0.380(5) Uiso R . P 1 2
H5261 H 0.1773 0.0212 0.6600 0.0371 0.380(5) Uiso R . P 1 2
H5301 H 0.1120 0.1719 0.6919 0.0447 0.380(5) Uiso R . P 1 2
H5321 H 0.0836 0.3406 0.9015 0.0645 0.380(5) Uiso R . P 1 2
H5341 H 0.2213 0.0954 0.8565 0.0174 0.380(5) Uiso R . P 1 2
H5361 H 0.1317 0.1681 1.0487 0.0496 0.380(5) Uiso R . P 1 2
H5362 H 0.1769 0.1034 0.9785 0.0496 0.380(5) Uiso R . P 1 2
H5363 H 0.0666 0.1084 0.9765 0.0496 0.380(5) Uiso R . P 1 2
H5371 H 0.2582 0.3022 1.0577 0.0577 0.380(5) Uiso R . P 1 2
H5372 H 0.3012 0.2493 0.9834 0.0577 0.380(5) Uiso R . P 1 2
H5373 H 0.2615 0.3504 0.9983 0.0577 0.380(5) Uiso R . P 1 2
H5381 H 0.0797 0.3227 1.0611 0.0622 0.380(5) Uiso R . P 1 2
H5382 H 0.0956 0.3722 1.0030 0.0622 0.380(5) Uiso R . P 1 2
H5383 H 0.0178 0.2785 0.9863 0.0622 0.380(5) Uiso R . P 1 2
H5391 H 0.0199 0.2550 0.6651 0.0374 0.380(5) Uiso R . P 1 2
H5431 H -0.0174 0.2822 0.5617 0.0371 0.380(5) Uiso R . P 1 2
H5451 H -0.1675 0.5003 0.5600 0.0353 0.380(5) Uiso R . P 1 2
H5471 H -0.1123 0.4631 0.7528 0.0465 0.380(5) Uiso R . P 1 2
H5491 H -0.2821 0.6474 0.7945 0.0921 0.380(5) Uiso R . P 1 2
H5492 H -0.1910 0.6073 0.8140 0.0921 0.380(5) Uiso R . P 1 2
H5493 H -0.2846 0.5331 0.7780 0.0921 0.380(5) Uiso R . P 1 2
H5501 H -0.3361 0.6250 0.6781 0.0757 0.380(5) Uiso R . P 1 2
H5502 H -0.3377 0.5095 0.6397 0.0757 0.380(5) Uiso R . P 1 2
H5503 H -0.2776 0.5828 0.6100 0.0757 0.380(5) Uiso R . P 1 2
H5511 H -0.1715 0.7367 0.7362 0.1612 0.380(5) Uiso R . P 1 2
H5512 H -0.0859 0.6790 0.7401 0.1612 0.380(5) Uiso R . P 1 2
H5513 H -0.1281 0.6744 0.6643 0.1612 0.380(5) Uiso R . P 1 2
H5521 H -0.0774 0.2097 0.4493 0.0357 0.380(5) Uiso R . P 1 2
H5561 H 0.0161 0.1128 0.3541 0.0265 0.380(5) Uiso R . P 1 2
H5581 H -0.0393 0.0860 0.1455 0.0631 0.380(5) Uiso R . P 1 2
H5601 H -0.1665 0.2856 0.3080 0.0274 0.380(5) Uiso R . P 1 2
H5621 H -0.1089 0.2571 0.0752 0.1126 0.380(5) Uiso R . P 1 2
H5622 H -0.0379 0.2892 0.1450 0.1126 0.380(5) Uiso R . P 1 2
H5623 H -0.0504 0.1792 0.0883 0.1126 0.380(5) Uiso R . P 1 2
H5631 H -0.2393 0.3230 0.1383 0.0977 0.380(5) Uiso R . P 1 2
H5632 H -0.2664 0.2983 0.2069 0.0977 0.380(5) Uiso R . P 1 2
H5633 H -0.1772 0.3773 0.2127 0.0977 0.380(5) Uiso R . P 1 2
H5641 H -0.2725 0.1460 0.0744 0.0942 0.380(5) Uiso R . P 1 2
H5642 H -0.2816 0.1057 0.1381 0.0942 0.380(5) Uiso R . P 1 2
H5643 H -0.1963 0.0834 0.0882 0.0942 0.380(5) Uiso R . P 1 2
H5651 H 0.0569 -0.0303 0.3051 0.0448 0.380(5) Uiso R . P 1 2
H761 H -0.4070 0.0155 0.6963 0.1268 0.5000 Uiso R . . . .
H811 H -0.4033 -0.0551 0.5721 0.1523 0.5000 Uiso R . . . .
H762 H -0.4883 0.0827 0.6856 0.1268 0.5000 Uiso R . . . .
H671 H -0.1662 -0.3073 0.4940 0.1252 0.5000 Uiso R . . . .
H681 H -0.1623 -0.3742 0.3686 0.1582 0.5000 Uiso R . . . .
H691 H -0.2569 -0.3262 0.2947 0.1163 0.5000 Uiso R . . . .

loop_
_atom_site_aniso_label
_atom_site_aniso_U_11
_atom_site_aniso_U_22
_atom_site_aniso_U_33
_atom_site_aniso_U_23
_atom_site_aniso_U_13
_atom_site_aniso_U_12
F1 0.148(7) 0.132(7) 0.127(7) 0.026(7) 0.031(7) 0.041(7)
F2 0.157(8) 0.140(8) 0.104(7) 0.015(7) 0.024(7) 0.039(8)
F3 0.141(7) 0.108(7) 0.131(8) 0.014(7) 0.023(7) 0.067(7)
F4 0.160(7) 0.130(7) 0.118(7) 0.068(6) 0.011(7) 0.057(7)
O1 0.063(3) 0.064(4) 0.161(6) 0.074(4) 0.046(4) 0.018(3)
O2 0.071(6) 0.074(6) 0.163(7) 0.066(6) 0.053(6) 0.016(5)
O3 0.078(6) 0.082(6) 0.176(8) 0.068(6) 0.035(6) 0.010(6)
C14 0.043(4) 0.045(4) 0.035(3) 0.010(3) 0.017(3) 0.032(3)
C22 0.035(3) 0.037(3) 0.034(3) 0.011(3) 0.005(3) 0.019(3)
C53 0.053(4) 0.036(4) 0.039(4) 0.020(3) 0.007(3) 0.016(3)
C61 0.059(5) 0.058(5) 0.031(3) 0.017(3) -0.001(3) 0.025(4)
C66 0.069(5) 0.073(5) 0.172(7) 0.066(6) 0.038(6) 0.014(5)
C67 0.063(7) 0.075(7) 0.177(9) 0.065(7) 0.040(8) 0.023(6)
C68 0.074(9) 0.092(10) 0.156(11) 0.084(9) 0.030(9) 0.023(8)
C69 0.093(8) 0.089(10) 0.139(9) 0.076(9) 0.035(9) 0.025(8)
C70 0.067(8) 0.081(9) 0.152(10) 0.090(8) 0.032(8) 0.027(7)
C71 0.047(5) 0.061(5) 0.193(8) 0.069(6) 0.028(6) 0.019(5)
C72 0.066(9) 0.064(10) 0.176(16) 0.068(12) 0.002(12) -0.016(8)
C73 0.065(6) 0.066(7) 0.169(9) 0.068(7) 0.037(7) 0.014(6)
C74 0.066(8) 0.069(8) 0.168(10) 0.073(8) 0.035(9) 0.009(7)
C75 0.088(8) 0.096(8) 0.173(9) 0.077(8) 0.028(8) 0.000(7)
C76 0.084(5) 0.092(5) 0.171(7) 0.072(5) 0.034(6) 0.003(5)
C77 0.109(19) 0.072(14) 0.13(2) 0.036(14) -0.004(15) -0.022(14)
C78 0.074(7) 0.079(7) 0.163(8) 0.066(7) 0.036(7) 0.009(6)
C79 0.060(7) 0.073(7) 0.198(10) 0.064(8) 0.038(8) -0.003(6)
C80 0.066(9) 0.065(10) 0.176(16) 0.067(12) 0.002(12) -0.019(8)
C81 0.061(5) 0.073(5) 0.203(9) 0.067(6) 0.034(6) 0.003(4)
C82 0.062(6) 0.072(6) 0.169(8) 0.071(7) 0.044(7) 0.017(6)
B1 0.144(5) 0.124(6) 0.118(6) 0.032(5) 0.025(6) 0.050(6)

loop_
_atom_type_symbol
_atom_type_scat_dispersion_real
_atom_type_scat_dispersion_imag
_atom_type_scat_Cromer_Mann_a1
_atom_type_scat_Cromer_Mann_b1
_atom_type_scat_Cromer_Mann_a2
_atom_type_scat_Cromer_Mann_b2
_atom_type_scat_Cromer_Mann_a3
_atom_type_scat_Cromer_Mann_b3
_atom_type_scat_Cromer_Mann_a4
_atom_type_scat_Cromer_Mann_b4
_atom_type_scat_Cromer_Mann_c
_atom_type_scat_source
C -0.0001 0.0005 2.3100 20.8439 1.0200 10.2075 1.5886 0.5687 0.8650 51.6512 0.2156 'International Tables Vol C 4.2.6.8 and 6.1.1.4'
H 0.0000 0.0000 0.4930 10.5109 0.3229 26.1257 0.1402 3.1424 0.0408 57.7998 0.0030 'International Tables Vol C 4.2.6.8 and 6.1.1.4'
B -0.0001 0.0002 2.0545 23.2185 1.3326 1.0210 1.0979 60.3498 0.7068 0.1403 -0.1932 'International Tables Vol C 4.2.6.8 and 6.1.1.4'
N 0.0005 0.0010 12.2126 0.0057 3.1322 9.8933 2.0125 28.9975 1.1663 0.5826 -11.5290 'International Tables Vol C 4.2.6.8 and 6.1.1.4'
O 0.0017 0.0018 3.0485 13.2771 2.2868 5.7011 1.5463 0.3239 0.8670 32.9089 0.2508 'International Tables Vol C 4.2.6.8 and 6.1.1.4'
F 0.0038 0.0031 3.5392 10.2825 2.6412 4.2944 1.5170 0.2615 1.0243 26.1476 0.2776 'International Tables Vol C 4.2.6.8 and 6.1.1.4'

loop_
_geom_angle_atom_site_label_1
_geom_angle_site_symmetry_1
_geom_angle_atom_site_label_2
_geom_angle_atom_site_label_3
_geom_angle_site_symmetry_3
_geom_angle
_geom_angle_publ_flag
B1 2_556 F1 B1 . 3.5(12) yes
F3 2_556 F2 F4 2_556 114.7(15) yes
F3 2_556 F2 B1 2_556 62.6(11) yes
F4 2_556 F2 B1 2_556 57.8(12) yes
F3 2_556 F2 B1 . 55.2(12) yes
F4 2_556 F2 B1 . 59.5(12) yes
B1 2_556 F2 B1 . 23.5(16) yes
F2 2_556 F3 F4 2_556 116.7(13) yes
F2 2_556 F3 B1 2_556 59.4(16) yes
F4 2_556 F3 B1 2_556 63.5(15) yes
F2 2_556 F3 B1 . 59.4(9) yes
F4 2_556 F3 B1 . 57.3(10) yes
B1 2_556 F3 B1 . 22.5(17) yes
F2 2_556 F4 F3 2_556 121.7(15) yes
F2 2_556 F4 B1 2_556 59.5(13) yes
F3 2_556 F4 B1 2_556 68.6(12) yes
F2 2_556 F4 B1 . 64.0(13) yes
F3 2_556 F4 B1 . 57.8(12) yes
B1 2_556 F4 B1 . 24.6(15) yes
C66 . O1 C79 . 116.83(7) yes
C70 . O2 C74 . 117.22(6) yes
O3 2_456 O3 C73 2_456 121.8(8) yes
O3 2_456 O3 C81 . 110.7(4) yes
C73 2_456 O3 C81 . 126.6(6) yes
O3 2_456 O3 C82 . 6.5(4) yes
C73 2_456 O3 C82 . 115.6(7) yes
C81 . O3 C82 . 117.15(7) yes
N1 . C1 C2 . 172.68(10) yes
C1 . C2 C3 . 109.47(5) yes
C1 . C2 C65 . 124.6(5) yes
C3 . C2 C65 . 125.3(4) yes
C2 . C3 C4 . 120.24(4) yes
C2 . C3 C8 . 124.16(4) yes
C4 . C3 C8 . 115.55(4) yes
C3 . C4 C5 . 122.42(4) yes
C3 . C4 H41 . 118.8 no
C5 . C4 H41 . 118.8 no
C4 . C5 C6 . 120.57(4) yes
C4 . C5 C13 . 117.25(4) yes
C6 . C5 C13 . 122.16(4) yes
C5 . C6 C7 . 117.54(5) yes
C5 . C6 H61 . 120.8 no
C7 . C6 H61 . 121.7 no
C6 . C7 C8 . 118.06(5) yes
C6 . C7 C9 . 121.3(5) yes
C8 . C7 C9 . 120.6(5) yes
C7 . C8 C3 . 125.81(5) yes
C7 . C8 H81 . 117.3 no
C3 . C8 H81 . 116.8 no
C7 . C9 C10 . 109.4(9) yes
C7 . C9 C11 . 108.4(8) yes
C10 . C9 C11 . 107.77(7) yes
C7 . C9 C12 . 115.4(9) yes
C10 . C9 C12 . 107.78(7) yes
C11 . C9 C12 . 107.75(7) yes
C9 . C10 H101 . 109.2 no
C9 . C10 H102 . 111.4 no
H101 . C10 H102 . 109.5 no
C9 . C10 H103 . 107.7 no
H101 . C10 H103 . 109.5 no
H102 . C10 H103 . 109.5 no
C9 . C11 H111 . 110.2 no
C9 . C11 H112 . 107.3 no
H111 . C11 H112 . 109.5 no
C9 . C11 H113 . 110.9 no
H111 . C11 H113 . 109.5 no
H112 . C11 H113 . 109.5 no
C9 . C12 H121 . 109.6 no
C9 . C12 H122 . 107.9 no
H121 . C12 H122 . 109.5 no
C9 . C12 H123 . 110.9 no
H121 . C12 H123 . 109.5 no
H122 . C12 H123 . 109.5 no
C5 . C13 C15 . 130.7(5) yes
C5 . C13 H131 . 114.8 no
C15 . C13 H131 . 114.4 no
N2 . C14 C15 . 172.68(10) yes
N502 . C14 C515 . 172.67(10) yes
C14 . C15 C13 . 127.4(4) yes
C14 . C15 C16 . 109.46(5) yes
C13 . C15 C16 . 123.0(4) yes
C15 . C16 C17 . 120.25(4) yes
C15 . C16 C21 . 124.17(4) yes
C17 . C16 C21 . 115.56(4) yes
C16 . C17 C18 . 122.41(4) yes
C16 . C17 H171 . 118.8 no
C18 . C17 H171 . 118.8 no
C17 . C18 C19 . 120.57(4) yes
C17 . C18 C26 . 117.26(4) yes
C19 . C18 C26 . 122.16(4) yes
C18 . C19 C20 . 117.55(4) yes
C18 . C19 H191 . 120.8 no
C20 . C19 H191 . 121.7 no
C19 . C20 C21 . 118.06(4) yes
C19 . C20 C22 . 119.8(3) yes
C21 . C20 C22 . 122.2(3) yes
C20 . C21 C16 . 125.82(4) yes
C20 . C21 H211 . 117.3 no
C16 . C21 H211 . 116.8 no
C20 . C22 C23 . 108.3(5) yes
C20 . C22 C24 . 107.3(6) yes
C23 . C22 C24 . 107.77(7) yes
C20 . C22 C25 . 117.7(6) yes
C23 . C22 C25 . 107.75(7) yes
C24 . C22 C25 . 107.76(7) yes
C520 . C22 C523 . 107.7(7) yes
C520 . C22 C524 . 116.3(8) yes
C523 . C22 C524 . 107.76(7) yes
C520 . C22 C525 . 109.2(8) yes
C523 . C22 C525 . 107.78(7) yes
C524 . C22 C525 . 107.77(7) yes
C22 . C23 H231 . 110.1 no
C22 . C23 H232 . 109.5 no
H231 . C23 H232 . 109.5 no
C22 . C23 H233 . 108.8 no
H231 . C23 H233 . 109.5 no
H232 . C23 H233 . 109.5 no
C22 . C24 H241 . 108.8 no
C22 . C24 H242 . 109.2 no
H241 . C24 H242 . 109.5 no
C22 . C24 H243 . 110.4 no
H241 . C24 H243 . 109.5 no
H242 . C24 H243 . 109.5 no
C22 . C25 H251 . 110.2 no
C22 . C25 H252 . 109.9 no
H251 . C25 H252 . 109.5 no
C22 . C25 H253 . 108.3 no
H251 . C25 H253 . 109.5 no
H252 . C25 H253 . 109.5 no
C18 . C26 C28 . 130.5(5) yes
C18 . C26 H261 . 115.2 no
C28 . C26 H261 . 114.4 no
N3 . C27 C28 . 172.66(10) yes
C27 . C28 C26 . 126.5(5) yes
C27 . C28 C29 . 109.48(5) yes
C26 . C28 C29 . 124.0(5) yes
C28 . C29 C30 . 120.26(4) yes
C28 . C29 C34 . 124.19(4) yes
C30 . C29 C34 . 115.53(4) yes
C29 . C30 C31 . 122.38(5) yes
C29 . C30 H301 . 118.9 no
C31 . C30 H301 . 118.7 no
C30 . C31 C32 . 120.54(4) yes
C30 . C31 C39 . 117.25(4) yes
C32 . C31 C39 . 122.16(4) yes
C31 . C32 C33 . 117.51(5) yes
C31 . C32 H321 . 120.9 no
C33 . C32 H321 . 121.5 no
C32 . C33 C34 . 118.02(5) yes
C32 . C33 C35 . 121.0(4) yes
C34 . C33 C35 . 120.9(4) yes
C33 . C34 C29 . 125.77(5) yes
C33 . C34 H341 . 117.5 no
C29 . C34 H341 . 116.7 no
C33 . C35 C36 . 110.1(8) yes
C33 . C35 C37 . 107.5(8) yes
C36 . C35 C37 . 107.76(7) yes
C33 . C35 C38 . 115.7(7) yes
C36 . C35 C38 . 107.77(7) yes
C37 . C35 C38 . 107.76(7) yes
C35 . C36 H361 . 109.6 no
C35 . C36 H362 . 106.9 no
H361 . C36 H362 . 109.5 no
C35 . C36 H363 . 111.8 no
H361 . C36 H363 . 109.5 no
H362 . C36 H363 . 109.5 no
C35 . C37 H371 . 108.8 no
C35 . C37 H372 . 112.8 no
H371 . C37 H372 . 109.5 no
C35 . C37 H373 . 106.7 no
H371 . C37 H373 . 109.5 no
H372 . C37 H373 . 109.5 no
C35 . C38 H381 . 110.6 no
C35 . C38 H382 . 106.0 no
H381 . C38 H382 . 109.5 no
C35 . C38 H383 . 111.8 no
H381 . C38 H383 . 109.5 no
H382 . C38 H383 . 109.5 no
C31 . C39 C41 . 132.1(5) yes
C31 . C39 H391 . 114.1 no
C41 . C39 H391 . 113.7 no
N4 . C40 C41 . 172.66(10) yes
C40 . C41 C39 . 125.1(5) yes
C40 . C41 C42 . 109.48(5) yes
C39 . C41 C42 . 124.6(4) yes
C41 . C42 C43 . 120.24(4) yes
C41 . C42 C47 . 124.18(4) yes
C43 . C42 C47 . 115.54(4) yes
C42 . C43 C44 . 122.39(5) yes
C42 . C43 H431 . 119.0 no
C44 . C43 H431 . 118.6 no
C43 . C44 C45 . 120.56(4) yes
C43 . C44 C52 . 117.25(4) yes
C45 . C44 C52 . 122.17(4) yes
C44 . C45 C46 . 117.53(5) yes
C44 . C45 H451 . 120.9 no
C46 . C45 H451 . 121.5 no
C45 . C46 C47 . 118.04(5) yes
C45 . C46 C48 . 117.6(5) yes
C47 . C46 C48 . 123.7(5) yes
C46 . C47 C42 . 125.79(5) yes
C46 . C47 H471 . 117.4 no
C42 . C47 H471 . 116.7 no
C46 . C48 C49 . 104.6(11) yes
C46 . C48 C50 . 117.9(10) yes
C49 . C48 C50 . 107.76(7) yes
C46 . C48 C51 . 110.7(9) yes
C49 . C48 C51 . 107.76(7) yes
C50 . C48 C51 . 107.76(7) yes
C48 . C49 H491 . 108.6 no
C48 . C49 H492 . 107.9 no
H491 . C49 H492 . 109.5 no
C48 . C49 H493 . 111.8 no
H491 . C49 H493 . 109.5 no
H492 . C49 H493 . 109.5 no
C48 . C50 H501 . 109.0 no
C48 . C50 H502 . 110.6 no
H501 . C50 H502 . 109.5 no
C48 . C50 H503 . 108.8 no
H501 . C50 H503 . 109.5 no
H502 . C50 H503 . 109.5 no
C48 . C51 H511 . 111.5 no
C48 . C51 H512 . 110.1 no
H511 . C51 H512 . 109.5 no
C48 . C51 H513 . 106.8 no
H511 . C51 H513 . 109.5 no
H512 . C51 H513 . 109.5 no
C44 . C52 C54 . 131.1(5) yes
C44 . C52 H521 . 114.7 no
C54 . C52 H521 . 114.2 no
N5 . C53 C54 . 172.68(10) yes
N505 . C53 C554 . 172.67(10) yes
C53 . C54 C52 . 125.9(4) yes
C53 . C54 C55 . 109.48(5) yes
C52 . C54 C55 . 124.4(4) yes
C54 . C55 C56 . 120.23(4) yes
C54 . C55 C60 . 124.17(4) yes
C56 . C55 C60 . 115.55(4) yes
C55 . C56 C57 . 122.42(4) yes
C55 . C56 H561 . 118.9 no
C57 . C56 H561 . 118.7 no
C56 . C57 C58 . 120.58(4) yes
C56 . C57 C65 . 117.25(4) yes
C58 . C57 C65 . 122.17(4) yes
C57 . C58 C59 . 117.54(5) yes
C57 . C58 H581 . 120.8 no
C59 . C58 H581 . 121.6 no
C58 . C59 C60 . 118.05(4) yes
C58 . C59 C61 . 119.0(4) yes
C60 . C59 C61 . 123.0(4) yes
C55 . C60 C59 . 125.80(5) yes
C55 . C60 H601 . 116.8 no
C59 . C60 H601 . 117.4 no
C59 . C61 C62 . 105.1(7) yes
C59 . C61 C63 . 109.9(7) yes
C62 . C61 C63 . 107.76(7) yes
C59 . C61 C64 . 118.2(8) yes
C62 . C61 C64 . 107.76(7) yes
C63 . C61 C64 . 107.77(7) yes
C559 . C61 C562 . 101.8(11) yes
C559 . C61 C563 . 123.4(12) yes
C562 . C61 C563 . 107.77(7) yes
C559 . C61 C564 . 107.4(11) yes
C562 . C61 C564 . 107.76(7) yes
C563 . C61 C564 . 107.77(7) yes
C61 . C62 H621 . 111.3 no
C61 . C62 H622 . 109.5 no
H621 . C62 H622 . 109.5 no
C61 . C62 H623 . 107.5 no
H621 . C62 H623 . 109.5 no
H622 . C62 H623 . 109.5 no
C61 . C63 H631 . 111.2 no
C61 . C63 H632 . 106.4 no
H631 . C63 H632 . 109.5 no
C61 . C63 H633 . 110.7 no
H631 . C63 H633 . 109.5 no
H632 . C63 H633 . 109.5 no
C61 . C64 H641 . 106.8 no
C61 . C64 H642 . 109.4 no
H641 . C64 H642 . 109.5 no
C61 . C64 H643 . 112.1 no
H641 . C64 H643 . 109.5 no
H642 . C64 H643 . 109.5 no
C57 . C65 C2 . 132.3(5) yes
C57 . C65 H651 . 114.5 no
C2 . C65 H651 . 113.1 no
O1 . C66 C67 . 118.31(11) yes
O1 . C66 C71 . 120.21(7) yes
C67 . C66 C71 . 121.38(6) yes
C66 . C67 C68 . 118.55(6) yes
C66 . C67 H671 . 120.8 no
C68 . C67 H671 . 120.6 no
C67 . C68 C69 . 121.41(6) yes
C67 . C68 H681 . 119.3 no
C69 . C68 H681 . 119.3 no
C68 . C69 C70 . 118.58(6) yes
C68 . C69 H691 . 120.9 no
C70 . C69 H691 . 120.5 no
O2 . C70 C69 . 118.08(9) yes
O2 . C70 C71 . 120.52(6) yes
C69 . C70 C71 . 121.40(6) yes
C66 . C71 C70 . 118.53(5) yes
C66 . C71 C72 . 120.62(5) yes
C70 . C71 C72 . 120.84(5) yes
C71 . C72 C73 . 120.07(5) yes
C71 . C72 C80 . 119.87(5) yes
C73 . C72 C80 . 120.05(5) yes
C72 . C73 O3 2_456 125.3(6) yes
C72 . C73 C74 . 120.85(6) yes
O3 2_456 C73 C74 . 113.5(6) yes
C72 . C73 C82 . 120.84(6) yes
O3 2_456 C73 C82 . 5.4(7) yes
C74 . C73 C82 . 118.22(11) yes
O2 . C74 C75 2_456 107.1(7) yes
O2 . C74 C73 . 120.47(6) yes
C75 2_456 C74 C73 . 132.4(7) yes
C74 2_456 C75 C76 . 111.2(12) yes
C74 2_456 C75 H751 . 124.6 no
C76 . C75 H751 . 124.2 no
C75 . C76 C77 . 123.6(8) yes
C75 . C76 C81 . 117.9(8) yes
C77 . C76 C81 . 118.59(6) yes
C75 . C76 H761 . 120.9 no
C77 . C76 H761 . 2.8 no
C81 . C76 H761 . 121.3 no
C75 . C76 H762 . 2.2 no
C77 . C76 H762 . 121.4 no
C81 . C76 H762 . 120.0 no
H761 . C76 H762 . 118.7 no
C76 . C77 C78 . 121.41(6) yes
C76 . C77 H771 . 118.6 no
C78 . C77 H771 . 120.0 no
C77 . C78 C79 . 118.53(6) yes
C77 . C78 H781 . 120.0 no
C79 . C78 H781 . 121.4 no
O1 . C79 C78 . 118.34(10) yes
O1 . C79 C80 . 120.25(7) yes
C78 . C79 C80 . 121.36(6) yes
C72 . C80 C79 . 120.67(5) yes
C72 . C80 C81 . 120.79(5) yes
C79 . C80 C81 . 118.54(5) yes
O3 . C81 C82 2_456 11.1(6) yes
O3 . C81 C80 . 120.47(6) yes
C82 2_456 C81 C80 . 109.6(6) yes
O3 . C81 C76 . 117.98(11) yes
C82 2_456 C81 C76 . 128.9(6) yes
C80 . C81 C76 . 121.39(6) yes
O3 . C81 H811 . 122.6 no
C82 2_456 C81 H811 . 111.7 no
C80 . C81 H811 . 3.2 no
C76 . C81 H811 . 119.4 no
O3 . C82 C81 2_456 128.1(6) yes
O3 . C82 C73 . 120.40(6) yes
C81 2_456 C82 C73 . 111.4(6) yes
N501 . C501 C502 . 172.65(10) yes
C501 . C502 C557 . 109.46(5) yes
C501 . C502 C565 . 129.0(7) yes
C557 . C502 C565 . 121.5(7) yes
C504 . C503 C508 . 120.57(4) yes
C504 . C503 C565 . 117.23(4) yes
C508 . C503 C565 . 122.14(4) yes
C503 . C504 C505 . 122.43(4) yes
C503 . C504 H5041 . 118.3 no
C505 . C504 H5041 . 119.3 no
C504 . C505 C506 . 115.57(4) yes
C504 . C505 C515 . 120.25(4) yes
C506 . C505 C515 . 124.18(4) yes
C505 . C506 C507 . 125.82(4) yes
C505 . C506 H5061 . 116.4 no
C507 . C506 H5061 . 117.7 no
C506 . C507 C508 . 118.07(4) yes
C506 . C507 C509 . 120.4(6) yes
C508 . C507 C509 . 121.6(6) yes
C507 . C508 C503 . 117.55(4) yes
C507 . C508 H5081 . 121.2 no
C503 . C508 H5081 . 121.2 no
C507 . C509 C510 . 106.9(13) yes
C507 . C509 C511 . 115.6(12) yes
C510 . C509 C511 . 107.76(7) yes
C507 . C509 C512 . 110.8(13) yes
C510 . C509 C512 . 107.76(7) yes
C511 . C509 C512 . 107.76(7) yes
C509 . C510 H5101 . 111.7 no
C509 . C510 H5102 . 104.7 no
H5101 . C510 H5102 . 109.5 no
C509 . C510 H5103 . 111.9 no
H5101 . C510 H5103 . 109.5 no
H5102 . C510 H5103 . 109.5 no
C509 . C511 H5111 . 106.5 no
C509 . C511 H5112 . 114.0 no
H5111 . C511 H5112 . 109.5 no
C509 . C511 H5113 . 107.8 no
H5111 . C511 H5113 . 109.5 no
H5112 . C511 H5113 . 109.5 no
C509 . C512 H5121 . 111.1 no
C509 . C512 H5122 . 110.7 no
H5121 . C512 H5122 . 109.5 no
C509 . C512 H5123 . 106.6 no
H5121 . C512 H5123 . 109.5 no
H5122 . C512 H5123 . 109.5 no
C515 . C513 C516 . 133.2(9) yes
C515 . C513 H5131 . 112.9 no
C516 . C513 H5131 . 113.9 no
C505 . C515 C14 . 109.47(5) yes
C505 . C515 C513 . 126.4(6) yes
C14 . C515 C513 . 122.5(8) yes
C513 . C516 C517 . 117.25(4) yes
C513 . C516 C521 . 122.17(4) yes
C517 . C516 C521 . 120.58(4) yes
C516 . C517 C518 . 122.42(4) yes
C516 . C517 H5171 . 119.0 no
C518 . C517 H5171 . 118.6 no
C517 . C518 C519 . 115.56(4) yes
C517 . C518 C528 . 120.25(4) yes
C519 . C518 C528 . 124.18(4) yes
C518 . C519 C520 . 125.81(4) yes
C518 . C519 H5191 . 117.1 no
C520 . C519 H5191 . 117.1 no
C22 . C520 C519 . 123.5(6) yes
C22 . C520 C521 . 118.4(6) yes
C519 . C520 C521 . 118.06(4) yes
C520 . C521 C516 . 117.54(4) yes
C520 . C521 H5211 . 121.9 no
C516 . C521 H5211 . 120.6 no
C22 . C523 H5231 . 109.3 no
C22 . C523 H5232 . 110.2 no
H5231 . C523 H5232 . 109.5 no
C22 . C523 H5233 . 108.9 no
H5231 . C523 H5233 . 109.5 no
H5232 . C523 H5233 . 109.5 no
C22 . C524 H5241 . 109.0 no
C22 . C524 H5242 . 108.5 no
H5241 . C524 H5242 . 109.5 no
C22 . C524 H5243 . 110.9 no
H5241 . C524 H5243 . 109.5 no
H5242 . C524 H5243 . 109.5 no
C22 . C525 H5251 . 110.8 no
C22 . C525 H5252 . 107.9 no
H5251 . C525 H5252 . 109.5 no
C22 . C525 H5253 . 109.7 no
H5251 . C525 H5253 . 109.5 no
H5252 . C525 H5253 . 109.5 no
C528 . C526 C529 . 130.8(8) yes
C528 . C526 H5261 . 114.0 no
C529 . C526 H5261 . 115.2 no
N503 . C527 C528 . 172.66(10) yes
C518 . C528 C527 . 109.47(5) yes
C518 . C528 C526 . 122.1(7) yes
C527 . C528 C526 . 128.0(8) yes
C526 . C529 C530 . 117.26(4) yes
C526 . C529 C534 . 122.17(4) yes
C530 . C529 C534 . 120.55(4) yes
C529 . C530 C531 . 122.38(5) yes
C529 . C530 H5301 . 118.8 no
C531 . C530 H5301 . 118.8 no
C530 . C531 C532 . 115.51(4) yes
C530 . C531 C541 . 120.24(5) yes
C532 . C531 C541 . 124.17(5) yes
C531 . C532 C533 . 125.78(5) yes
C531 . C532 H5321 . 116.9 no
C533 . C532 H5321 . 117.3 no
C532 . C533 C534 . 118.02(5) yes
C532 . C533 C535 . 120.6(6) yes
C534 . C533 C535 . 121.2(6) yes
C533 . C534 C529 . 117.50(5) yes
C533 . C534 H5341 . 121.6 no
C529 . C534 H5341 . 120.8 no
C533 . C535 C536 . 119.4(12) yes
C533 . C535 C537 . 105.2(13) yes
C536 . C535 C537 . 107.76(7) yes
C533 . C535 C538 . 108.4(10) yes
C536 . C535 C538 . 107.76(7) yes
C537 . C535 C538 . 107.77(7) yes
C535 . C536 H5361 . 108.8 no
C535 . C536 H5362 . 107.6 no
H5361 . C536 H5362 . 109.5 no
C535 . C536 H5363 . 111.9 no
H5361 . C536 H5363 . 109.5 no
H5362 . C536 H5363 . 109.5 no
C535 . C537 H5371 . 109.5 no
C535 . C537 H5372 . 112.4 no
H5371 . C537 H5372 . 109.5 no
C535 . C537 H5373 . 106.5 no
H5371 . C537 H5373 . 109.5 no
H5372 . C537 H5373 . 109.5 no
C535 . C538 H5381 . 110.8 no
C535 . C538 H5382 . 111.4 no
H5381 . C538 H5382 . 109.5 no
C535 . C538 H5383 . 106.2 no
H5381 . C538 H5383 . 109.5 no
H5382 . C538 H5383 . 109.5 no
C541 . C539 C542 . 134.6(7) yes
C541 . C539 H5391 . 112.8 no
C542 . C539 H5391 . 112.6 no
N504 . C540 C541 . 172.66(10) yes
C531 . C541 C540 . 109.48(5) yes
C531 . C541 C539 . 126.3(7) yes
C540 . C541 C539 . 124.2(7) yes
C539 . C542 C543 . 117.25(5) yes
C539 . C542 C547 . 122.16(5) yes
C543 . C542 C547 . 120.52(4) yes
C542 . C543 C544 . 122.37(5) yes
C542 . C543 H5431 . 118.5 no
C544 . C543 H5431 . 119.1 no
C543 . C544 C545 . 115.51(5) yes
C543 . C544 C554 . 120.24(5) yes
C545 . C544 C554 . 124.16(5) yes
C544 . C545 C546 . 125.78(5) yes
C544 . C545 H5451 . 116.6 no
C546 . C545 H5451 . 117.6 no
C545 . C546 C547 . 118.02(5) yes
C545 . C546 C548 . 124.0(7) yes
C547 . C546 C548 . 117.2(7) yes
C546 . C547 C542 . 117.50(5) yes
C546 . C547 H5471 . 121.6 no
C542 . C547 H5471 . 120.9 no
C546 . C548 C549 . 123.2(13) yes
C546 . C548 C550 . 109.0(13) yes
C549 . C548 C550 . 107.77(7) yes
C546 . C548 C551 . 100.3(16) yes
C549 . C548 C551 . 107.77(7) yes
C550 . C548 C551 . 107.76(7) yes
C548 . C549 H5491 . 108.2 no
C548 . C549 H5492 . 109.3 no
H5491 . C549 H5492 . 109.5 no
C548 . C549 H5493 . 110.9 no
H5491 . C549 H5493 . 109.5 no
H5492 . C549 H5493 . 109.5 no
C548 . C550 H5501 . 108.7 no
C548 . C550 H5502 . 110.8 no
H5501 . C550 H5502 . 109.5 no
C548 . C550 H5503 . 108.9 no
H5501 . C550 H5503 . 109.5 no
H5502 . C550 H5503 . 109.5 no
C548 . C551 H5511 . 112.5 no
C548 . C551 H5512 . 107.7 no
H5511 . C551 H5512 . 109.5 no
C548 . C551 H5513 . 108.2 no
H5511 . C551 H5513 . 109.5 no
H5512 . C551 H5513 . 109.5 no
C554 . C552 C555 . 128.7(9) yes
C554 . C552 H5521 . 115.1 no
C555 . C552 H5521 . 116.2 no
C544 . C554 C53 . 109.47(5) yes
C544 . C554 C552 . 121.5(6) yes
C53 . C554 C552 . 128.7(6) yes
C552 . C555 C556 . 117.25(4) yes
C552 . C555 C560 . 122.16(4) yes
C556 . C555 C560 . 120.58(4) yes
C555 . C556 C557 . 122.42(4) yes
C555 . C556 H5561 . 118.4 no
C557 . C556 H5561 . 119.2 no
C502 . C557 C556 . 120.23(4) yes
C502 . C557 C558 . 124.15(4) yes
C556 . C557 C558 . 115.54(4) yes
C557 . C558 C559 . 125.82(4) yes
C557 . C558 H5581 . 116.5 no
C559 . C558 H5581 . 117.7 no
C61 . C559 C558 . 123.7(6) yes
C61 . C559 C560 . 118.2(6) yes
C558 . C559 C560 . 118.07(4) yes
C559 . C560 C555 . 117.55(4) yes
C559 . C560 H5601 . 121.3 no
C555 . C560 H5601 . 121.2 no
C61 . C562 H5621 . 107.7 no
C61 . C562 H5622 . 103.7 no
H5621 . C562 H5622 . 109.5 no
C61 . C562 H5623 . 116.8 no
H5621 . C562 H5623 . 109.5 no
H5622 . C562 H5623 . 109.5 no
C61 . C563 H5631 . 109.0 no
C61 . C563 H5632 . 102.2 no
H5631 . C563 H5632 . 109.5 no
C61 . C563 H5633 . 116.9 no
H5631 . C563 H5633 . 109.5 no
H5632 . C563 H5633 . 109.5 no
C61 . C564 H5641 . 112.6 no
C61 . C564 H5642 . 114.2 no
H5641 . C564 H5642 . 109.5 no
C61 . C564 H5643 . 101.3 no
H5641 . C564 H5643 . 109.5 no
H5642 . C564 H5643 . 109.5 no
C503 . C565 C502 . 129.1(8) yes
C503 . C565 H5651 . 115.4 no
C502 . C565 H5651 . 115.4 no
F3 . B1 F1 . 110.3(17) yes
F3 . B1 F2 2_556 58.0(10) yes
F1 . B1 F2 2_556 111.7(20) yes
F3 . B1 F1 2_556 66.5(10) yes
F1 . B1 F1 2_556 176.5(12) yes
F2 2_556 B1 F1 2_556 68.3(11) yes
F3 . B1 F4 . 111.0(9) yes
F1 . B1 F4 . 115.1(17) yes
F2 2_556 B1 F4 . 58.2(12) yes
F1 2_556 B1 F4 . 68.1(12) yes
F3 . B1 F2 . 110.2(9) yes
F1 . B1 F2 . 91.2(15) yes
F2 2_556 B1 F2 . 156.5(16) yes
F1 2_556 B1 F2 . 88.5(14) yes
F4 . B1 F2 . 118(2) yes
F3 . B1 F4 2_556 54.2(9) yes
F1 . B1 F4 2_556 89.4(17) yes
F2 2_556 B1 F4 2_556 112.1(14) yes
F1 2_556 B1 F4 2_556 87.4(13) yes
F4 . B1 F4 2_556 155.4(15) yes
F3 . B1 F3 2_556 157.5(17) yes
F1 . B1 F3 2_556 92.0(14) yes
F2 2_556 B1 F3 2_556 117(2) yes
F1 2_556 B1 F3 2_556 91.1(16) yes
F4 . B1 F3 2_556 58.6(15) yes
F2 . B1 F4 2_556 61.0(12) yes
F2 . B1 F3 2_556 65.4(17) yes
F4 2_556 B1 F3 2_556 126(2) yes

loop_
_geom_bond_atom_site_label_1
_geom_bond_atom_site_label_2
_geom_bond_site_symmetry_2
_geom_bond_distance
_geom_bond_publ_flag
F1 B1 2_556 1.97(3) yes
F1 B1 . 1.428(10) yes
F2 F3 2_556 1.37(2) yes
F2 F4 2_556 1.31(2) yes
F2 B1 2_556 1.39(2) yes
F2 B1 . 1.29(3) yes
F3 F4 2_556 1.25(2) yes
F3 B1 2_556 1.23(3) yes
F3 B1 . 1.431(10) yes
F4 B1 2_556 1.29(2) yes
F4 B1 . 1.31(2) yes
O1 C66 . 1.484(5) yes
O1 C79 . 1.504(5) yes
O2 C70 . 1.509(5) yes
O2 C74 . 1.493(5) yes
O3 O3 2_456 1.725(15) yes
O3 C73 2_456 1.066(12) yes
O3 C81 . 1.506(5) yes
O3 C82 . 1.500(5) yes
N1 C1 . 1.157(8) yes
N2 C14 . 1.151(8) yes
N3 C27 . 1.156(8) yes
N4 C40 . 1.156(8) yes
N5 C53 . 1.167(8) yes
N501 C501 . 1.151(9) yes
N502 C14 . 1.163(9) yes
N503 C527 . 1.149(9) yes
N504 C540 . 1.153(9) yes
N505 C53 . 1.154(9) yes
C1 C2 . 1.419(4) yes
C2 C3 . 1.522(4) yes
C2 C65 . 1.289(8) yes
C3 C4 . 1.400(4) yes
C3 C8 . 1.370(4) yes
C4 C5 . 1.376(4) yes
C4 H41 . 0.950 no
C5 C6 . 1.422(4) yes
C5 C13 . 1.461(4) yes
C6 C7 . 1.424(4) yes
C6 H61 . 0.950 no
C7 C8 . 1.375(4) yes
C7 C9 . 1.507(10) yes
C8 H81 . 0.950 no
C9 C10 . 1.530(7) yes
C9 C11 . 1.527(7) yes
C9 C12 . 1.529(7) yes
C10 H101 . 0.950 no
C10 H102 . 0.950 no
C10 H103 . 0.950 no
C11 H111 . 0.950 no
C11 H112 . 0.950 no
C11 H113 . 0.950 no
C12 H121 . 0.950 no
C12 H122 . 0.950 no
C12 H123 . 0.950 no
C13 C15 . 1.292(7) yes
C13 H131 . 0.950 no
C14 C15 . 1.419(4) yes
C14 C515 . 1.423(4) yes
C15 C16 . 1.518(4) yes
C16 C17 . 1.398(4) yes
C16 C21 . 1.370(4) yes
C17 C18 . 1.373(4) yes
C17 H171 . 0.950 no
C18 C19 . 1.420(4) yes
C18 C26 . 1.458(5) yes
C19 C20 . 1.424(4) yes
C19 H191 . 0.950 no
C20 C21 . 1.370(4) yes
C20 C22 . 1.556(6) yes
C21 H211 . 0.950 no
C22 C23 . 1.523(6) yes
C22 C24 . 1.526(6) yes
C22 C25 . 1.522(6) yes
C22 C520 . 1.490(8) yes
C22 C523 . 1.535(7) yes
C22 C524 . 1.534(7) yes
C22 C525 . 1.524(7) yes
C23 H231 . 0.950 no
C23 H232 . 0.950 no
C23 H233 . 0.950 no
C24 H241 . 0.950 no
C24 H242 . 0.950 no
C24 H243 . 0.950 no
C25 H251 . 0.950 no
C25 H252 . 0.950 no
C25 H253 . 0.950 no
C26 C28 . 1.298(8) yes
C26 H261 . 0.950 no
C27 C28 . 1.420(4) yes
C28 C29 . 1.523(4) yes
C29 C30 . 1.403(4) yes
C29 C34 . 1.371(4) yes
C30 C31 . 1.376(4) yes
C30 H301 . 0.950 no
C31 C32 . 1.422(4) yes
C31 C39 . 1.460(5) yes
C32 C33 . 1.427(4) yes
C32 H321 . 0.950 no
C33 C34 . 1.373(4) yes
C33 C35 . 1.520(8) yes
C34 H341 . 0.950 no
C35 C36 . 1.528(7) yes
C35 C37 . 1.530(7) yes
C35 C38 . 1.531(6) yes
C36 H361 . 0.950 no
C36 H362 . 0.950 no
C36 H363 . 0.950 no
C37 H371 . 0.950 no
C37 H372 . 0.950 no
C37 H373 . 0.950 no
C38 H381 . 0.950 no
C38 H382 . 0.950 no
C38 H383 . 0.950 no
C39 C41 . 1.295(9) yes
C39 H391 . 0.950 no
C40 C41 . 1.424(4) yes
C41 C42 . 1.522(4) yes
C42 C43 . 1.402(4) yes
C42 C47 . 1.370(4) yes
C43 C44 . 1.375(4) yes
C43 H431 . 0.950 no
C44 C45 . 1.421(4) yes
C44 C52 . 1.459(5) yes
C45 C46 . 1.427(4) yes
C45 H451 . 0.950 no
C46 C47 . 1.373(4) yes
C46 C48 . 1.532(11) yes
C47 H471 . 0.950 no
C48 C49 . 1.528(7) yes
C48 C50 . 1.528(7) yes
C48 C51 . 1.526(7) yes
C49 H491 . 0.950 no
C49 H492 . 0.950 no
C49 H493 . 0.950 no
C50 H501 . 0.950 no
C50 H502 . 0.950 no
C50 H503 . 0.950 no
C51 H511 . 0.950 no
C51 H512 . 0.950 no
C51 H513 . 0.950 no
C52 C54 . 1.283(7) yes
C52 H521 . 0.950 no
C53 C54 . 1.421(4) yes
C53 C554 . 1.425(4) yes
C54 C55 . 1.522(4) yes
C55 C56 . 1.399(4) yes
C55 C60 . 1.373(4) yes
C56 C57 . 1.373(4) yes
C56 H561 . 0.950 no
C57 C58 . 1.424(4) yes
C57 C65 . 1.461(5) yes
C58 C59 . 1.425(4) yes
C58 H581 . 0.950 no
C59 C60 . 1.372(4) yes
C59 C61 . 1.529(7) yes
C60 H601 . 0.950 no
C61 C62 . 1.532(7) yes
C61 C63 . 1.527(7) yes
C61 C64 . 1.527(7) yes
C61 C559 . 1.558(9) yes
C61 C562 . 1.529(7) yes
C61 C563 . 1.527(7) yes
C61 C564 . 1.533(7) yes
C62 H621 . 0.950 no
C62 H622 . 0.950 no
C62 H623 . 0.950 no
C63 H631 . 0.950 no
C63 H632 . 0.950 no
C63 H633 . 0.950 no
C64 H641 . 0.950 no
C64 H642 . 0.950 no
C64 H643 . 0.950 no
C65 H651 . 0.950 no
C66 C67 . 1.298(5) yes
C66 C71 . 1.351(4) yes
C67 C68 . 1.339(5) yes
C67 H671 . 0.950 no
C68 C69 . 1.314(5) yes
C68 H681 . 0.950 no
C69 C70 . 1.337(5) yes
C69 H691 . 0.950 no
C70 C71 . 1.302(4) yes
C71 C72 . 1.453(4) yes
C72 C73 . 1.458(4) yes
C72 C80 . 1.456(4) yes
C73 C74 . 1.309(5) yes
C73 C82 . 1.333(5) yes
C74 C75 2_456 1.378(19) yes
C75 C76 . 1.380(9) yes
C75 H751 . 0.950 no
C76 C77 . 1.356(5) yes
C76 C81 . 1.309(5) yes
C76 H761 . 0.950 no
C76 H762 . 0.950 no
C77 C78 . 1.310(5) yes
C77 H771 . 0.950 no
C78 C79 . 1.328(5) yes
C78 H781 . 0.950 no
C79 C80 . 1.338(4) yes
C80 C81 . 1.331(4) yes
C81 C82 2_456 1.458(8) yes
C81 H811 . 0.950 no
C501 C502 . 1.419(4) yes
C502 C557 . 1.521(5) yes
C502 C565 . 1.316(14) yes
C503 C504 . 1.376(4) yes
C503 C508 . 1.424(4) yes
C503 C565 . 1.458(5) yes
C504 C505 . 1.401(4) yes
C504 H5041 . 0.950 no
C505 C506 . 1.372(4) yes
C505 C515 . 1.525(5) yes
C506 C507 . 1.374(4) yes
C506 H5061 . 0.950 no
C507 C508 . 1.427(4) yes
C507 C509 . 1.537(14) yes
C508 H5081 . 0.950 no
C509 C510 . 1.529(7) yes
C509 C511 . 1.531(7) yes
C509 C512 . 1.527(7) yes
C510 H5101 . 0.950 no
C510 H5102 . 0.950 no
C510 H5103 . 0.950 no
C511 H5111 . 0.950 no
C511 H5112 . 0.950 no
C511 H5113 . 0.950 no
C512 H5121 . 0.950 no
C512 H5122 . 0.950 no
C512 H5123 . 0.950 no
C513 C515 . 1.304(12) yes
C513 C516 . 1.458(5) yes
C513 H5131 . 0.950 no
C516 C517 . 1.377(4) yes
C516 C521 . 1.423(4) yes
C517 C518 . 1.401(4) yes
C517 H5171 . 0.950 no
C518 C519 . 1.371(4) yes
C518 C528 . 1.523(5) yes
C519 C520 . 1.375(4) yes
C519 H5191 . 0.950 no
C520 C521 . 1.426(4) yes
C521 H5211 . 0.950 no
C523 H5231 . 0.950 no
C523 H5232 . 0.950 no
C523 H5233 . 0.950 no
C524 H5241 . 0.950 no
C524 H5242 . 0.950 no
C524 H5243 . 0.950 no
C525 H5251 . 0.950 no
C525 H5252 . 0.950 no
C525 H5253 . 0.950 no
C526 C528 . 1.318(14) yes
C526 C529 . 1.455(5) yes
C526 H5261 . 0.950 no
C527 C528 . 1.421(4) yes
C529 C530 . 1.377(4) yes
C529 C534 . 1.423(4) yes
C530 C531 . 1.401(4) yes
C530 H5301 . 0.950 no
C531 C532 . 1.368(4) yes
C531 C541 . 1.527(5) yes
C532 C533 . 1.376(4) yes
C532 H5321 . 0.950 no
C533 C534 . 1.424(4) yes
C533 C535 . 1.515(12) yes
C534 H5341 . 0.950 no
C535 C536 . 1.527(7) yes
C535 C537 . 1.533(6) yes
C535 C538 . 1.529(7) yes
C536 H5361 . 0.950 no
C536 H5362 . 0.950 no
C536 H5363 . 0.950 no
C537 H5371 . 0.950 no
C537 H5372 . 0.950 no
C537 H5373 . 0.950 no
C538 H5381 . 0.950 no
C538 H5382 . 0.950 no
C538 H5383 . 0.950 no
C539 C541 . 1.283(12) yes
C539 C542 . 1.460(5) yes
C539 H5391 . 0.950 no
C540 C541 . 1.423(4) yes
C542 C543 . 1.376(4) yes
C542 C547 . 1.422(4) yes
C543 C544 . 1.402(4) yes
C543 H5431 . 0.950 no
C544 C545 . 1.370(4) yes
C544 C554 . 1.526(5) yes
C545 C546 . 1.375(4) yes
C545 H5451 . 0.950 no
C546 C547 . 1.426(4) yes
C546 C548 . 1.577(16) yes
C547 H5471 . 0.950 no
C548 C549 . 1.526(7) yes
C548 C550 . 1.528(7) yes
C548 C551 . 1.531(7) yes
C549 H5491 . 0.950 no
C549 H5492 . 0.950 no
C549 H5493 . 0.950 no
C550 H5501 . 0.950 no
C550 H5502 . 0.950 no
C550 H5503 . 0.950 no
C551 H5511 . 0.950 no
C551 H5512 . 0.950 no
C551 H5513 . 0.950 no
C552 C554 . 1.342(12) yes
C552 C555 . 1.457(5) yes
C552 H5521 . 0.950 no
C555 C556 . 1.375(4) yes
C555 C560 . 1.422(4) yes
C556 C557 . 1.401(4) yes
C556 H5561 . 0.950 no
C557 C558 . 1.370(4) yes
C558 C559 . 1.374(4) yes
C558 H5581 . 0.950 no
C559 C560 . 1.426(4) yes
C560 H5601 . 0.950 no
C562 H5621 . 0.950 no
C562 H5622 . 0.950 no
C562 H5623 . 0.950 no
C563 H5631 . 0.950 no
C563 H5632 . 0.950 no
C563 H5633 . 0.950 no
C564 H5641 . 0.950 no
C564 H5642 . 0.950 no
C564 H5643 . 0.950 no
C565 H5651 . 0.950 no

loop_
_geom_torsion_atom_site_label_1
_geom_torsion_atom_site_label_2
_geom_torsion_atom_site_label_3
_geom_torsion_atom_site_label_4
_geom_torsion
_geom_torsion_publ_flag
C79 O1 C66 C67 -169.4(8) no
C79 O1 C66 C71 14.2(11) no
C66 O1 C79 C78 169.0(8) no
C66 O1 C79 C80 -13.8(12) no
C74 O2 C70 C71 0.5(13) no
C70 O2 C74 C73 -0.1(12) no
C74 O2 C70 C69 -179.8(8) no
C82 O3 C81 C80 5.5(11) no
C82 O3 C81 C76 -179.2(7) no
C81 O3 C82 C73 -5.5(12) no
C1 C2 C3 C8 -16.7(10) no
C65 C2 C3 C4 -5.3(12) no
C1 C2 C3 C4 165.8(6) no
C1 C2 C65 C57 5.8(15) no
C3 C2 C65 C57 175.6(7) no
C65 C2 C3 C8 172.2(8) no
C2 C3 C4 C5 178.0(6) no
C2 C3 C8 C7 -176.1(7) no
C4 C3 C8 C7 1.5(10) no
C8 C3 C4 C5 0.4(9) no
C3 C4 C5 C13 177.0(6) no
C3 C4 C5 C6 -1.0(10) no
C4 C5 C13 C15 -158.6(9) no
C13 C5 C6 C7 -178.0(7) no
C6 C5 C13 C15 19.4(13) no
C4 C5 C6 C7 -0.1(9) no
C5 C6 C7 C8 1.7(9) no
C5 C6 C7 C9 -179.7(7) no
C9 C7 C8 C3 178.9(7) no
C6 C7 C9 C10 -115.1(10) no
C6 C7 C8 C3 -2.6(11) no
C8 C7 C9 C12 -174.7(9) no
C6 C7 C9 C12 6.7(12) no
C8 C7 C9 C10 63.5(11) no
C6 C7 C9 C11 127.8(9) no
C8 C7 C9 C11 -53.7(11) no
C5 C13 C15 C14 -6.4(15) no
C5 C13 C15 C16 178.8(7) no
C13 C15 C16 C17 -22.0(11) no
C13 C15 C16 C21 160.0(8) no
C14 C15 C16 C17 162.5(6) no
C14 C15 C16 C21 -15.5(9) no
C15 C16 C21 C20 179.8(7) no
C17 C16 C21 C20 1.7(10) no
C21 C16 C17 C18 -0.9(9) no
C15 C16 C17 C18 -179.0(6) no
C16 C17 C18 C19 -0.8(10) no
C16 C17 C18 C26 179.8(6) no
C26 C18 C19 C20 -178.9(7) no
C17 C18 C19 C20 1.7(10) no
C17 C18 C26 C28 -159.3(9) no
C19 C18 C26 C28 21.3(14) no
C18 C19 C20 C21 -0.9(10) no
C18 C19 C20 C22 179.6(6) no
C19 C20 C22 C25 -21.7(9) no
C21 C20 C22 C24 -79.7(8) no
C21 C20 C22 C25 158.8(7) no
C21 C20 C22 C23 36.4(9) no
C19 C20 C21 C16 -0.8(11) no
C22 C20 C21 C16 178.7(6) no
C19 C20 C22 C23 -144.1(7) no
C19 C20 C22 C24 99.8(8) no
C18 C26 C28 C27 -0.8(17) no
C18 C26 C28 C29 178.3(8) no
C26 C28 C29 C30 -10.9(13) no
C27 C28 C29 C30 168.4(7) no
C27 C28 C29 C34 -12.9(12) no
C26 C28 C29 C34 167.8(9) no
C28 C29 C30 C31 175.9(8) no
C34 C29 C30 C31 -2.9(12) no
C28 C29 C34 C33 -176.9(9) no
C30 C29 C34 C33 1.9(14) no
C29 C30 C31 C39 177.3(8) no
C29 C30 C31 C32 -0.2(13) no
C39 C31 C32 C33 -173.1(9) no
C30 C31 C39 C41 -163.3(9) no
C30 C31 C32 C33 4.3(13) no
C32 C31 C39 C41 14.1(14) no
C31 C32 C33 C35 177.0(8) no
C31 C32 C33 C34 -5.2(14) no
C32 C33 C34 C29 2.2(16) no
C32 C33 C35 C37 -117.1(11) no
C35 C33 C34 C29 -180.0(9) no
C32 C33 C35 C36 125.9(11) no
C34 C33 C35 C38 -174.4(10) no
C34 C33 C35 C37 65.2(13) no
C32 C33 C35 C38 3.4(14) no
C34 C33 C35 C36 -51.9(13) no
C31 C39 C41 C40 9.4(15) no
C31 C39 C41 C42 177.7(8) no
C40 C41 C42 C43 162.5(7) no
C40 C41 C42 C47 -20.2(11) no
C39 C41 C42 C47 169.9(9) no
C39 C41 C42 C43 -7.5(12) no
C41 C42 C43 C44 179.8(7) no
C47 C42 C43 C44 2.3(11) no
C41 C42 C47 C46 -176.0(9) no
C43 C42 C47 C46 1.5(13) no
C42 C43 C44 C52 177.9(7) no
C42 C43 C44 C45 -4.0(12) no
C43 C44 C45 C46 2.0(12) no
C52 C44 C45 C46 -179.9(8) no
C43 C44 C52 C54 -157.1(10) no
C45 C44 C52 C54 24.8(14) no
C44 C45 C46 C48 172.8(8) no
C44 C45 C46 C47 1.5(14) no
C48 C46 C47 C42 -174.1(9) no
C45 C46 C48 C49 110.4(11) no
C45 C46 C47 C42 -3.4(15) no
C47 C46 C48 C50 161.6(12) no
C47 C46 C48 C51 37.1(14) no
C45 C46 C48 C51 -133.7(10) no
C47 C46 C48 C49 -78.8(13) no
C45 C46 C48 C50 -9.1(16) no
C44 C52 C54 C53 4.7(16) no
C44 C52 C54 C55 179.3(8) no
C53 C54 C55 C60 -25.7(10) no
C52 C54 C55 C56 -18.4(12) no
C52 C54 C55 C60 158.9(8) no
C53 C54 C55 C56 157.0(6) no
C54 C55 C60 C59 -175.8(7) no
C56 C55 C60 C59 1.6(10) no
C60 C55 C56 C57 0.6(9) no
C54 C55 C56 C57 178.1(6) no
C55 C56 C57 C58 -2.4(9) no
C55 C56 C57 C65 176.8(6) no
C56 C57 C58 C59 2.1(9) no
C65 C57 C58 C59 -177.1(7) no
C58 C57 C65 C2 19.5(13) no
C56 C57 C65 C2 -159.7(9) no
C57 C58 C59 C60 -0.1(10) no
C57 C58 C59 C61 179.3(6) no
C60 C59 C61 C62 62.3(9) no
C60 C59 C61 C63 -53.5(10) no
C60 C59 C61 C64 -177.6(9) no
C58 C59 C60 C55 -1.8(11) no
C61 C59 C60 C55 178.9(6) no
C58 C59 C61 C62 -117.1(8) no
C58 C59 C61 C63 127.2(8) no
C58 C59 C61 C64 3.1(11) no
O1 C66 C67 C68 -171.6(8) no
C71 C66 C67 C68 4.8(13) no
O1 C66 C71 C70 172.0(8) no
O1 C66 C71 C72 -7.0(12) no
C67 C66 C71 C70 -4.3(13) no
C67 C66 C71 C72 176.7(8) no
C66 C67 C68 C69 -2.8(14) no
C67 C68 C69 C70 0.4(15) no
C68 C69 C70 O2 -179.6(8) no
C68 C69 C70 C71 0.2(14) no
O2 C70 C71 C66 -178.6(8) no
O2 C70 C71 C72 0.4(13) no
C69 C70 C71 C66 1.7(14) no
C69 C70 C71 C72 -179.3(8) no
C66 C71 C72 C73 177.3(7) no
C66 C71 C72 C80 -1.3(12) no
C70 C71 C72 C73 -1.6(12) no
C70 C71 C72 C80 179.7(8) no
C71 C72 C73 C74 2.0(12) no
C71 C72 C73 C82 178.4(8) no
C80 C72 C73 C74 -179.4(8) no
C80 C72 C73 C82 -2.9(12) no
C71 C72 C80 C79 1.7(12) no
C71 C72 C80 C81 -178.4(7) no
C73 C72 C80 C79 -176.9(8) no
C73 C72 C80 C81 3.0(11) no
C72 C73 C74 O2 -1.1(13) no
C82 C73 C74 O2 -177.6(8) no
C72 C73 C82 O3 4.3(13) no
C74 C73 C82 O3 -179.2(8) no
C75 C76 C77 C78 -179.6(10) no
C81 C76 C77 C78 -0.1(14) no
C75 C76 C81 O3 2.3(11) no
C75 C76 C81 C80 177.6(9) no
C77 C76 C81 O3 -177.2(7) no
C77 C76 C81 C80 -1.9(12) no
C76 C77 C78 C79 3.6(15) no
C77 C78 C79 O1 171.9(9) no
C77 C78 C79 C80 -5.2(14) no
O1 C79 C80 C72 6.1(12) no
O1 C79 C80 C81 -173.8(7) no
C78 C79 C80 C72 -176.8(8) no
C78 C79 C80 C81 3.3(13) no
C72 C80 C81 O3 -4.4(11) no
C72 C80 C81 C76 -179.5(7) no
C79 C80 C81 O3 175.5(7) no
C79 C80 C81 C76 0.4(12) no
